data_4511090
loop_
_publ_author_name
'Ashmore, Jason'
'Bishop, Roger'
'Craig, Donald C.'
'Scudder, Marcia L.'

_publ_section_title
;
 Formation of Diquinoline Molecular Bricks and Their Assembly into Lattice
 Inclusion Compounds
;
_journal_issue 6
_journal_name_full 'Crystal Growth &amp; Design'
_journal_page_first 2742
_journal_paper_doi 10.1021/cg801377e
_journal_volume 9
_journal_year 2009
_chemical_formula_moiety 'C35 H24 Br2 N2,C H2 Br2'
_chemical_formula_sum 'C36 H26 Br4 N2'
_chemical_formula_weight 806.2
_space_group_IT_number 2
_symmetry_cell_setting triclinic
_symmetry_space_group_name_Hall '-P 1'
_symmetry_space_group_name_H-M 'P -1'
_atom_type_scat_source 'International Tables for X-ray Crystallography, Vol. IV'
_audit_creation_method 'RAELSPUB and manual entry'
_cell_angle_alpha 72.66(2)
_cell_angle_beta 79.43(2)
_cell_angle_gamma 89.44(2)
_cell_formula_units_Z 2
_cell_length_a 10.257(3)
_cell_length_b 10.440(4)
_cell_length_c 15.873(4)
_cell_measurement_reflns_used 25
_cell_measurement_temperature 294
_cell_measurement_theta_max 14
_cell_measurement_theta_min 11
_cell_volume 1593.1(9)
_computing_cell_refinement 'CAD4 Version 5.0, 1989'
_computing_data_collection 'CAD4 Version 5.0, 1989'
_computing_data_reduction 'Local program'
_computing_molecular_graphics 'ORTEP-II, (Johnson, 1976)'
_computing_publication_material 'Local programs'
_computing_structure_refinement 'RAELS, (Rae, 1989)'
_computing_structure_solution 'SIR92 (Altomare et al, 1994)'
_diffrn_measured_fraction_theta_full 1.00
_diffrn_measured_fraction_theta_max 1.00
_diffrn_measurement_device_type 'Nonius CAD-4'
_diffrn_measurement_method \w--2\q
_diffrn_radiation_type 'Mo K\a'
_diffrn_radiation_wavelength 0.71073
_diffrn_reflns_av_R_equivalents 0.024
_diffrn_reflns_limit_h_max 11
_diffrn_reflns_limit_h_min -11
_diffrn_reflns_limit_k_max 11
_diffrn_reflns_limit_k_min -11
_diffrn_reflns_limit_l_max 17
_diffrn_reflns_limit_l_min 0
_diffrn_reflns_number 4612
_diffrn_reflns_theta_full 23
_diffrn_reflns_theta_max 23
_diffrn_standards_decay_% 9
_diffrn_standards_interval_time 30min
_diffrn_standards_number 1
_exptl_absorpt_coefficient_mu 5.030
_exptl_absorpt_correction_T_max 0.52
_exptl_absorpt_correction_T_min 0.31
_exptl_absorpt_correction_type analytical
_exptl_absorpt_process_details '(DeMeulenaer & Tompa, 1965)'
_exptl_crystal_colour colourless
_exptl_crystal_density_diffrn 1.68
_exptl_crystal_density_method 'not measured'
_exptl_crystal_description plate
_exptl_crystal_F_000 792.0
_exptl_crystal_size_max 0.27
_exptl_crystal_size_mid 0.22
_exptl_crystal_size_min 0.08
_refine_diff_density_max 1.43
_refine_diff_density_min -1.64
_refine_ls_extinction_method none
_refine_ls_goodness_of_fit_ref 1.72
_refine_ls_hydrogen_treatment noref
_refine_ls_number_parameters 176
_refine_ls_number_reflns 2936
_refine_ls_R_factor_gt 0.065
_refine_ls_shift/su_max 0.005
_refine_ls_structure_factor_coef F
_refine_ls_weighting_details 'w = 1/[\s^2^(F) + 0.0004F^2^]'
_refine_ls_weighting_scheme calc
_refine_ls_wR_factor_ref 0.080
_reflns_number_gt 2936
_reflns_number_total 4425
_reflns_threshold_expression I>2\s(I)
_cod_data_source_file cg801377e_si_011.cif
_cod_data_source_block DRB301
_cod_database_code 4511090

loop_
_symmetry_equiv_pos_site_id
_symmetry_equiv_pos_as_xyz
1 x,y,z
2 -x,-y,-z

loop_
_atom_site_label
_atom_site_fract_x
_atom_site_fract_y
_atom_site_fract_z
_atom_site_U_iso_or_equiv
_atom_site_adp_type
_atom_site_type_symbol
_atom_site_occupancy
Br1 0.58658(10) 0.30300(11) 0.56681(6) 0.0557(4) Uani Br 1.0
Br2 0.07322(10) 0.14251(12) 0.90914(7) 0.0675(4) Uani Br 1.0
N1 0.2531(7) 0.5474(7) 0.6991(5) 0.043(1) Uani N 1.0
N2 0.5602(7) 0.1630(7) 0.8791(5) 0.046(1) Uani N 1.0
C1 0.2450(9) 0.3093(9) 0.7517(6) 0.043(2) Uani C 1.0
C2 0.3232(8) 0.4399(9) 0.7083(6) 0.039(1) Uani C 1.0
C3 0.4659(8) 0.4475(9) 0.6853(5) 0.038(1) Uani C 1.0
C4 0.5375(8) 0.3160(9) 0.6911(6) 0.041(1) Uani C 1.0
C5 0.4532(9) 0.1917(9) 0.7531(6) 0.043(1) Uani C 1.0
C6 0.4516(9) 0.1951(9) 0.8478(6) 0.041(1) Uani C 1.0
C7 0.3384(8) 0.2442(9) 0.8953(6) 0.041(1) Uani C 1.0
C8 0.2180(8) 0.2856(9) 0.8525(6) 0.044(2) Uani C 1.0
C9 0.3176(9) 0.1914(9) 0.7289(6) 0.047(2) Uani C 1.0
C10 0.3189(9) 0.6708(9) 0.6688(6) 0.044(1) Uani C 1.0
C11 0.2394(10) 0.7860(10) 0.6542(6) 0.054(2) Uani C 1.0
C12 0.3008(12) 0.9112(10) 0.6253(7) 0.062(2) Uani C 1.0
C13 0.4396(11) 0.9253(10) 0.6107(7) 0.062(2) Uani C 1.0
C14 0.5172(10) 0.8186(10) 0.6212(6) 0.054(1) Uani C 1.0
C15 0.4588(9) 0.6875(9) 0.6489(6) 0.044(1) Uani C 1.0
C16 0.5326(8) 0.5711(9) 0.6571(6) 0.041(1) Uani C 1.0
C17 0.5678(9) 0.1723(10) 0.9609(6) 0.0493(9) Uani C 1.0
C18 0.6854(10) 0.1377(11) 0.9954(7) 0.060(1) Uani C 1.0
C19 0.6999(11) 0.1498(12) 1.0750(7) 0.069(2) Uani C 1.0
C20 0.5970(12) 0.1976(11) 1.1283(7) 0.068(2) Uani C 1.0
C21 0.4822(11) 0.2317(10) 1.0977(6) 0.059(1) Uani C 1.0
C22 0.4628(9) 0.2223(10) 1.0143(6) 0.0490(9) Uani C 1.0
C23 0.3467(9) 0.2586(9) 0.9771(6) 0.045(1) Uani C 1.0
C24 0.6810(7) 0.5827(7) 0.6316(4) 0.045(2) Uani C 1.0
C25 0.7611(8) 0.5440(8) 0.6954(5) 0.061(2) Uani C 1.0
C26 0.8995(8) 0.5536(9) 0.6683(7) 0.082(3) Uani C 1.0
C27 0.9546(9) 0.6006(9) 0.5796(6) 0.090(4) Uani C 1.0
C28 0.8779(9) 0.6390(9) 0.5160(6) 0.093(4) Uani C 1.0
C29 0.7393(8) 0.6304(8) 0.5414(5) 0.067(2) Uani C 1.0
C30 0.2350(7) 0.3122(7) 1.0303(5) 0.055(4) Uani C 1.0
C31 0.2256(8) 0.4486(8) 1.0190(5) 0.075(4) Uani C 1.0
C32 0.1194(10) 0.4945(9) 1.0697(6) 0.094(4) Uani C 1.0
C33 0.0261(9) 0.4053(10) 1.1298(6) 0.094(5) Uani C 1.0
C34 0.0335(8) 0.2713(11) 1.1419(5) 0.096(5) Uani C 1.0
C35 0.1387(8) 0.2229(8) 1.0919(5) 0.077(4) Uani C 1.0
C1Dbm 0.8105(17) 0.0296(23) 0.6917(17) 0.139(3) Uani C 0.60
Br1Dbm 0.9326(6) 0.1241(5) 0.7230(3) 0.137(1) Uani Br 0.60
Br2Dbm 0.8754(5) -0.0890(5) 0.6317(4) 0.154(2) Uani Br 0.60
C1Dbm' 0.8918(47) 0.1403(16) 0.6000(12) 0.148(2) Uani C 0.40
Br1Dbm' 0.8763(7) 0.1591(10) 0.7121(7) 0.155(2) Uani Br 0.40
Br2Dbm' 0.8906(9) -0.0314(9) 0.5935(6) 0.162(2) Uani Br 0.40
HC1 0.1583 0.3164 0.7307 0.049 Uani H 1.0
HC4 0.6208 0.3213 0.7145 0.043 Uani H 1.0
HC5 0.4983 0.1096 0.7452 0.049 Uani H 1.0
HC8 0.1866 0.3705 0.8646 0.045 Uani H 1.0
H1C9 0.3267 0.2026 0.6632 0.050 Uani H 1.0
H2C9 0.2670 0.1049 0.7643 0.053 Uani H 1.0
HC11 0.1404 0.7751 0.6649 0.060 Uani H 1.0
HC12 0.2467 0.9927 0.6145 0.073 Uani H 1.0
HC13 0.4826 1.0175 0.5920 0.073 Uani H 1.0
HC14 0.6160 0.8325 0.6093 0.058 Uani H 1.0
HC18 0.7600 0.1031 0.9594 0.065 Uani H 1.0
HC19 0.7848 0.1247 1.0969 0.080 Uani H 1.0
HC20 0.6083 0.2062 1.1877 0.078 Uani H 1.0
HC21 0.4091 0.2646 1.1359 0.063 Uani H 1.0
HC25 0.7202 0.5094 0.7607 0.079 Uani H 1.0
HC26 0.9575 0.5257 0.7142 0.111 Uani H 1.0
HC27 1.0535 0.6070 0.5608 0.118 Uani H 1.0
HC28 0.9203 0.6734 0.4510 0.133 Uani H 1.0
HC29 0.6826 0.6586 0.4947 0.086 Uani H 1.0
HC31 0.2944 0.5141 0.9747 0.098 Uani H 1.0
HC32 0.1123 0.5929 1.0617 0.131 Uani H 1.0
HC33 -0.0494 0.4390 1.1657 0.117 Uani H 1.0
HC34 -0.0361 0.2071 1.1864 0.134 Uani H 1.0
HC35 0.1444 0.1242 1.1007 0.102 Uani H 1.0
H1C1Dbm 0.7592 0.0959 0.6524 0.207 Uani H 0.60
H2C1Dbm 0.7493 -0.0222 0.7481 0.318 Uani H 0.60
H1C1Dbm' 0.9775 0.1868 0.5632 0.269 Uani H 0.40
H2C1Dbm' 0.8161 0.1857 0.5733 0.282 Uani H 0.40

loop_
_atom_site_aniso_label
_atom_site_aniso_U_11
_atom_site_aniso_U_22
_atom_site_aniso_U_33
_atom_site_aniso_U_12
_atom_site_aniso_U_13
_atom_site_aniso_U_23
_atom_site_aniso_type_symbol
Br1 0.0628(7) 0.0610(7) 0.0445(6) 0.0071(5) 0.0008(5) -0.0245(5) Br
Br2 0.0412(7) 0.0746(8) 0.0709(8) -0.0075(5) 0.0050(5) -0.0073(6) Br
N1 0.035(2) 0.047(1) 0.044(1) 0.008(1) -0.004(1) -0.014(1) N
N2 0.045(2) 0.045(2) 0.045(1) 0.011(1) -0.005(1) -0.013(1) N
C1 0.035(2) 0.047(1) 0.046(2) -0.001(1) -0.004(1) -0.015(1) C
C2 0.033(2) 0.042(1) 0.041(1) 0.004(1) -0.002(1) -0.0139(9) C
C3 0.033(2) 0.041(1) 0.038(2) 0.003(1) 0.000(1) -0.013(1) C
C4 0.038(2) 0.043(2) 0.041(1) 0.007(1) 0.000(1) -0.015(1) C
C5 0.045(2) 0.040(2) 0.044(1) 0.005(1) -0.003(1) -0.016(1) C
C6 0.041(2) 0.040(2) 0.042(1) 0.005(1) -0.0022(9) -0.012(1) C
C7 0.038(1) 0.042(2) 0.041(1) 0.002(1) 0.001(1) -0.011(1) C
C8 0.034(2) 0.048(2) 0.045(2) -0.001(1) 0.001(1) -0.012(1) C
C9 0.048(3) 0.043(2) 0.049(2) -0.002(1) -0.006(2) -0.017(1) C
C10 0.044(2) 0.043(1) 0.044(1) 0.009(1) -0.004(1) -0.0128(9) C
C11 0.058(2) 0.049(1) 0.053(2) 0.019(2) -0.008(2) -0.014(1) C
C12 0.080(4) 0.045(1) 0.059(3) 0.019(2) -0.010(3) -0.012(1) C
C13 0.081(4) 0.040(1) 0.059(3) 0.005(1) -0.008(3) -0.010(1) C
C14 0.062(3) 0.041(1) 0.052(2) -0.002(1) -0.003(2) -0.009(1) C
C15 0.045(2) 0.040(1) 0.044(1) 0.002(1) -0.002(1) -0.011(1) C
C16 0.036(2) 0.042(1) 0.041(2) 0.001(1) 0.001(1) -0.012(1) C
C17 0.049(2) 0.051(2) 0.045(1) 0.011(1) -0.009(1) -0.012(1) C
C18 0.058(2) 0.066(2) 0.055(2) 0.019(2) -0.018(2) -0.014(2) C
C19 0.072(4) 0.079(3) 0.058(2) 0.020(3) -0.027(3) -0.015(2) C
C20 0.081(5) 0.076(4) 0.049(2) 0.016(3) -0.024(2) -0.016(2) C
C21 0.070(4) 0.064(3) 0.042(1) 0.011(2) -0.012(2) -0.014(1) C
C22 0.053(2) 0.051(2) 0.040(1) 0.008(1) -0.006(1) -0.012(1) C
C23 0.045(1) 0.047(2) 0.039(1) 0.004(1) 0.001(1) -0.011(1) C
C24 0.045(3) 0.045(5) 0.051(4) 0.000(3) -0.006(2) -0.026(4) C
C25 0.052(3) 0.072(5) 0.073(3) 0.008(3) -0.021(3) -0.036(4) C
C26 0.050(3) 0.096(7) 0.120(6) 0.011(3) -0.027(3) -0.059(6) C
C27 0.046(3) 0.105(8) 0.134(7) -0.003(3) 0.001(2) -0.067(7) C
C28 0.058(3) 0.121(8) 0.094(4) -0.013(4) 0.019(3) -0.045(6) C
C29 0.056(3) 0.085(5) 0.057(3) -0.007(3) 0.007(3) -0.026(4) C
C30 0.055(4) 0.066(4) 0.041(4) 0.014(3) -0.002(3) -0.013(3) C
C31 0.092(5) 0.070(4) 0.058(4) 0.030(3) -0.003(3) -0.019(4) C
C32 0.113(7) 0.108(5) 0.067(6) 0.060(5) -0.015(4) -0.036(5) C
C33 0.077(5) 0.156(8) 0.059(5) 0.055(6) -0.015(3) -0.048(6) C
C34 0.065(4) 0.148(7) 0.069(5) 0.013(5) 0.014(3) -0.039(6) C
C35 0.064(4) 0.094(4) 0.060(4) 0.000(4) 0.016(3) -0.021(4) C
C1Dbm 0.036(3) 0.167(4) 0.183(3) -0.055(2) 0.059(3) -0.049(3) C
Br1Dbm 0.132(3) 0.130(2) 0.145(2) -0.015(2) -0.025(2) -0.036(2) Br
Br2Dbm 0.120(2) 0.121(2) 0.249(4) 0.021(2) -0.087(2) -0.068(2) Br
C1Dbm' 0.168(6) 0.110(2) 0.141(2) -0.052(2) -0.043(3) 0.011(2) C
Br1Dbm' 0.095(2) 0.179(3) 0.206(3) 0.003(2) 0.003(2) -0.100(3) Br
Br2Dbm' 0.149(3) 0.169(3) 0.186(2) 0.001(2) -0.024(2) -0.083(2) Br

loop_
_geom_angle_atom_site_label_1
_geom_angle_atom_site_label_2
_geom_angle_atom_site_label_3
_geom_angle
_geom_angle_site_symmetry_1
_geom_angle_site_symmetry_2
_geom_angle_site_symmetry_3
_geom_angle_publ_flag
C2 N1 C10 118.5(7) 1_555 1_555 1_555 no
C6 N2 C17 119.2(8) 1_555 1_555 1_555 no
C2 C1 C8 107.8(7) 1_555 1_555 1_555 no
C2 C1 C9 112.4(7) 1_555 1_555 1_555 no
C8 C1 C9 110.2(8) 1_555 1_555 1_555 no
N1 C2 C1 115.1(7) 1_555 1_555 1_555 no
N1 C2 C3 122.3(8) 1_555 1_555 1_555 no
C1 C2 C3 122.3(8) 1_555 1_555 1_555 no
C2 C3 C4 118.1(7) 1_555 1_555 1_555 no
C2 C3 C16 119.3(8) 1_555 1_555 1_555 no
C4 C3 C16 122.6(8) 1_555 1_555 1_555 no
Br1 C4 C3 107.4(6) 1_555 1_555 1_555 no
Br1 C4 C5 110.8(6) 1_555 1_555 1_555 no
C3 C4 C5 112.9(7) 1_555 1_555 1_555 no
C4 C5 C6 106.0(7) 1_555 1_555 1_555 no
C4 C5 C9 110.3(7) 1_555 1_555 1_555 no
C6 C5 C9 114.4(7) 1_555 1_555 1_555 no
N2 C6 C5 116.4(8) 1_555 1_555 1_555 no
N2 C6 C7 123.5(8) 1_555 1_555 1_555 no
C5 C6 C7 119.8(8) 1_555 1_555 1_555 no
C6 C7 C8 120.3(8) 1_555 1_555 1_555 no
C6 C7 C23 117.8(8) 1_555 1_555 1_555 no
C8 C7 C23 121.8(8) 1_555 1_555 1_555 no
Br2 C8 C1 108.6(6) 1_555 1_555 1_555 no
Br2 C8 C7 109.0(6) 1_555 1_555 1_555 no
C1 C8 C7 113.7(7) 1_555 1_555 1_555 no
C1 C9 C5 107.4(7) 1_555 1_555 1_555 no
N1 C10 C11 117.0(8) 1_555 1_555 1_555 no
N1 C10 C15 123.0(8) 1_555 1_555 1_555 no
C11 C10 C15 120.0(9) 1_555 1_555 1_555 no
C10 C11 C12 119.0(10) 1_555 1_555 1_555 no
C11 C12 C13 120.0(9) 1_555 1_555 1_555 no
C12 C13 C14 122.2(10) 1_555 1_555 1_555 no
C13 C14 C15 119.9(9) 1_555 1_555 1_555 no
C10 C15 C14 118.7(8) 1_555 1_555 1_555 no
C10 C15 C16 117.8(8) 1_555 1_555 1_555 no
C14 C15 C16 123.5(8) 1_555 1_555 1_555 no
C3 C16 C15 119.0(8) 1_555 1_555 1_555 no
C3 C16 C24 120.7(8) 1_555 1_555 1_555 no
C15 C16 C24 120.3(8) 1_555 1_555 1_555 no
N2 C17 C18 119.7(8) 1_555 1_555 1_555 no
N2 C17 C22 122.7(8) 1_555 1_555 1_555 no
C18 C17 C22 117.5(9) 1_555 1_555 1_555 no
C17 C18 C19 122.0(10) 1_555 1_555 1_555 no
C18 C19 C20 120.9(10) 1_555 1_555 1_555 no
C19 C20 C21 119.0(10) 1_555 1_555 1_555 no
C20 C21 C22 122.3(10) 1_555 1_555 1_555 no
C17 C22 C21 118.3(9) 1_555 1_555 1_555 no
C17 C22 C23 116.3(8) 1_555 1_555 1_555 no
C21 C22 C23 125.4(9) 1_555 1_555 1_555 no
C7 C23 C22 120.4(8) 1_555 1_555 1_555 no
C7 C23 C30 121.5(8) 1_555 1_555 1_555 no
C22 C23 C30 118.1(8) 1_555 1_555 1_555 no
C16 C24 C25 121.8(6) 1_555 1_555 1_555 no
C16 C24 C29 118.9(6) 1_555 1_555 1_555 no
C25 C24 C29 119.3(7) 1_555 1_555 1_555 no
C24 C25 C26 119.8(6) 1_555 1_555 1_555 no
C25 C26 C27 120.0(6) 1_555 1_555 1_555 no
C26 C27 C28 121.2(8) 1_555 1_555 1_555 no
C27 C28 C29 120.0(6) 1_555 1_555 1_555 no
C24 C29 C28 119.8(6) 1_555 1_555 1_555 no
C23 C30 C31 121.6(7) 1_555 1_555 1_555 no
C23 C30 C35 119.1(6) 1_555 1_555 1_555 no
C31 C30 C35 119.3(7) 1_555 1_555 1_555 no
C30 C31 C32 119.8(6) 1_555 1_555 1_555 no
C31 C32 C33 120.0(6) 1_555 1_555 1_555 no
C32 C33 C34 121.2(8) 1_555 1_555 1_555 no
C33 C34 C35 120.0(6) 1_555 1_555 1_555 no
C30 C35 C34 119.8(6) 1_555 1_555 1_555 no
Br1Dbm C1Dbm Br2Dbm 116.5(10) 1_555 1_555 1_555 no

loop_
_geom_bond_atom_site_label_1
_geom_bond_atom_site_label_2
_geom_bond_distance
_geom_bond_site_symmetry_1
_geom_bond_site_symmetry_2
_geom_bond_publ_flag
Br1 C4 1.989(8) 1_555 1_555 no
Br2 C8 2.000(9) 1_555 1_555 no
N1 C2 1.313(10) 1_555 1_555 no
N1 C10 1.369(11) 1_555 1_555 no
N2 C6 1.301(10) 1_555 1_555 no
N2 C17 1.347(11) 1_555 1_555 no
C1 C2 1.495(12) 1_555 1_555 no
C1 C8 1.517(12) 1_555 1_555 no
C1 C9 1.532(12) 1_555 1_555 no
C2 C3 1.439(11) 1_555 1_555 no
C3 C4 1.537(12) 1_555 1_555 no
C3 C16 1.376(12) 1_555 1_555 no
C4 C5 1.532(12) 1_555 1_555 no
C5 C6 1.512(12) 1_555 1_555 no
C5 C9 1.510(12) 1_555 1_555 no
C6 C7 1.441(11) 1_555 1_555 no
C7 C8 1.514(12) 1_555 1_555 no
C7 C23 1.369(12) 1_555 1_555 no
C10 C11 1.432(13) 1_555 1_555 no
C10 C15 1.412(12) 1_555 1_555 no
C11 C12 1.366(14) 1_555 1_555 no
C12 C13 1.402(15) 1_555 1_555 no
C13 C14 1.350(13) 1_555 1_555 no
C14 C15 1.409(12) 1_555 1_555 no
C15 C16 1.411(12) 1_555 1_555 no
C16 C24 1.498(11) 1_555 1_555 no
C17 C18 1.415(13) 1_555 1_555 no
C17 C22 1.439(12) 1_555 1_555 no
C18 C19 1.342(13) 1_555 1_555 no
C19 C20 1.412(14) 1_555 1_555 no
C20 C21 1.359(14) 1_555 1_555 no
C21 C22 1.407(12) 1_555 1_555 no
C22 C23 1.423(13) 1_555 1_555 no
C23 C30 1.501(11) 1_555 1_555 no
C24 C25 1.386(6) 1_555 1_555 no
C24 C29 1.386(6) 1_555 1_555 no
C25 C26 1.401(8) 1_555 1_555 no
C26 C27 1.358(8) 1_555 1_555 no
C27 C28 1.358(8) 1_555 1_555 no
C28 C29 1.401(8) 1_555 1_555 no
C30 C31 1.386(6) 1_555 1_555 no
C30 C35 1.386(6) 1_555 1_555 no
C31 C32 1.401(8) 1_555 1_555 no
C32 C33 1.358(8) 1_555 1_555 no
C33 C34 1.358(8) 1_555 1_555 no
C34 C35 1.401(8) 1_555 1_555 no
C1Dbm Br1Dbm 1.826(10) 1_555 1_555 no
C1Dbm Br2Dbm 1.826(10) 1_555 1_555 no
